data_2005459
loop_
_publ_author_name
'Coupar, P. I.'
'Ferguson, G.'
'Glidewell, C.'

_publ_section_title
;
 Hydrogen-Bonded Chains in 4,4'-Dihydroxybenzophenone--4,4'-Bipyridyl
 (1/1) and Chains of Rings in 1,3,5-Trihydroxybenzene--4,4'-Bipyridyl
 (2/3)
;
_journal_issue 10
_journal_name_full 'Acta Crystallographica Section C'
_journal_page_first 2524
_journal_page_last 2528
_journal_paper_doi 10.1107/S0108270196008669
_journal_volume 52
_journal_year 1996
_chemical_formula_moiety '2C6 H6 O3 , 3C10 H8 N2'
_chemical_formula_sum 'C42 H36 N6 O6'
_chemical_formula_weight 720.77
_chemical_name_systematic
;
1,3,5-Trihydroxybenzene--4,4'-Bipyridyl (2/3)
;
_space_group_IT_number 14
_symmetry_cell_setting monoclinic
_symmetry_space_group_name_Hall '-P 2yab'
_symmetry_space_group_name_H-M 'P 1 21/a 1'
_cell_angle_alpha 90.00
_cell_angle_beta 117.18(2)
_cell_angle_gamma 90.00
_cell_formula_units_Z 4
_cell_length_a 16.716(5)
_cell_length_b 13.765(5)
_cell_length_c 17.782(3)
_cell_measurement_reflns_used 25
_cell_measurement_temperature 294(1)
_cell_measurement_theta_max 12.43
_cell_measurement_theta_min 6.45
_cell_volume 3639.8(19)
_computing_cell_refinement 'SET4 and CELDIM (Enraf-Nonius, 1992)'
_computing_data_collection 'CAD4 (Enraf-Nonius, 1992)'
_computing_data_reduction 'DATRD2 in NRCVAX94 (Gabe, Le Page, Charland, Lee & White, 1989)'
_computing_molecular_graphics 'ORTEPII (Johnson, 1976), NRCVAX94, PLATON and PLUTON (Spek 1995b)'
_computing_publication_material 'NRCVAX94, SHELXL93  and WordPerfect macro PREPCIF'
_computing_structure_refinement 'NRCVAX94 and SHELXL93'
_computing_structure_solution 'SHELXS86 (Sheldrick, 1986)'
_diffrn_ambient_temperature 294.0(10)
_diffrn_measurement_device 'Enraf-Nonius CAD-4'
_diffrn_measurement_method \q/2\q
_diffrn_radiation_monochromator graphite
_diffrn_radiation_source 'X-ray tube'
_diffrn_radiation_type 'Molybdenum K\a'
_diffrn_radiation_wavelength 0.7107
_diffrn_reflns_av_R_equivalents 0.039
_diffrn_reflns_av_sigmaI/netI 0.1749
_diffrn_reflns_limit_h_max 14
_diffrn_reflns_limit_h_min -16
_diffrn_reflns_limit_k_max 13
_diffrn_reflns_limit_k_min 0
_diffrn_reflns_limit_l_max 17
_diffrn_reflns_limit_l_min 0
_diffrn_reflns_number 3505
_diffrn_reflns_theta_max 20
_diffrn_reflns_theta_min 2
_diffrn_standards_decay_% 6.1
_diffrn_standards_interval_time 120
_diffrn_standards_number 3
_exptl_absorpt_coefficient_mu 0.090
_exptl_absorpt_correction_T_max 1.0
_exptl_absorpt_correction_T_min 1.0
_exptl_absorpt_correction_type none
_exptl_crystal_colour colorless
_exptl_crystal_density_diffrn 1.315
_exptl_crystal_density_meas ?
_exptl_crystal_description plate
_exptl_crystal_F_000 1512
_exptl_crystal_size_max 0.41
_exptl_crystal_size_mid 0.41
_exptl_crystal_size_min 0.14
_refine_diff_density_max 0.194
_refine_diff_density_min -0.177
_refine_ls_extinction_method none
_refine_ls_goodness_of_fit_all 0.905
_refine_ls_goodness_of_fit_obs 1.486
_refine_ls_hydrogen_treatment 'H atoms riding (C-H 0.93, O-H 0.82\%A)'
_refine_ls_matrix_type full
_refine_ls_number_parameters 493
_refine_ls_number_reflns 3361
_refine_ls_number_restraints 642
_refine_ls_restrained_S_all 0.870
_refine_ls_restrained_S_obs 1.147
_refine_ls_R_factor_all 0.2379
_refine_ls_R_factor_obs 0.0769
_refine_ls_shift/esd_max 0.007
_refine_ls_shift/esd_mean 0.002
_refine_ls_structure_factor_coef Fsqd
_refine_ls_weighting_details 'w=1/[\s^2^(Fo^2^)+(0.0610P)^2^] where P=(Fo^2^+2Fc^2^)/3'
_refine_ls_weighting_scheme calc
_refine_ls_wR_factor_all 0.1875
_refine_ls_wR_factor_obs 0.1428
_reflns_number_observed 1093
_reflns_number_total 3361
_reflns_observed_criterion >2\s(I)
_cod_data_source_file ab1404.cif
_cod_data_source_block II
_cod_depositor_comments
;
The following automatic conversions were performed:

'_exptl_crystal_density_meas' value 'not measured' was changed to '?'
- the value is perceived as not measured.

Automatic conversion script
Id: cif_fix_values 3008 2015-01-20 13:52:24Z robertas 

The following automatic conversions were performed:

'_refine_ls_weighting_scheme' value 'calc
w=1/[\s^2^(Fo^2^)+(0.0610P)^2^] where P=(Fo^2^+2Fc^2^)/3' was changed
to 'calc'. New tag '_refine_ls_weighting_details' was created. The
value of the new tag was set to 'w=1/[\s^2^(Fo^2^)+(0.0610P)^2^]
where P=(Fo^2^+2Fc^2^)/3'.

Automatic conversion script
Id: cif_fix_values 3143 2015-03-26 13:38:13Z robertas 
;
_cod_original_cell_volume 3639.9(17)
_cod_original_sg_symbol_H-M 'P 21/a'
_cod_database_code 2005459

loop_
_symmetry_equiv_pos_as_xyz
'x, y, z'
'-x+1/2, y+1/2, -z'
'-x, -y, -z'
'x-1/2, -y-1/2, z'

loop_
_atom_site_aniso_label
_atom_site_aniso_U_11
_atom_site_aniso_U_22
_atom_site_aniso_U_33
_atom_site_aniso_U_12
_atom_site_aniso_U_13
_atom_site_aniso_U_23
O11 0.090(5) 0.060(5) 0.063(5) -0.010(4) 0.049(5) 0.000(4)
O13 0.113(7) 0.060(5) 0.126(7) -0.020(5) 0.078(6) -0.016(5)
O15 0.104(6) 0.080(5) 0.093(5) 0.003(5) 0.074(5) 0.002(5)
C11 0.072(5) 0.048(5) 0.055(5) -0.007(5) 0.033(4) -0.002(5)
C12 0.070(5) 0.049(5) 0.065(5) -0.004(5) 0.039(4) 0.000(5)
C13 0.070(6) 0.047(5) 0.063(5) -0.008(5) 0.028(4) -0.004(5)
C14 0.068(5) 0.054(5) 0.064(5) -0.016(5) 0.039(4) -0.006(5)
C15 0.070(5) 0.056(6) 0.060(5) -0.006(5) 0.043(5) 0.006(5)
C16 0.069(6) 0.052(5) 0.060(5) 0.003(5) 0.035(5) -0.010(5)
O21 0.128(7) 0.052(5) 0.122(6) -0.007(5) 0.096(6) -0.003(5)
O23 0.085(6) 0.059(5) 0.097(6) -0.004(4) 0.054(5) 0.002(4)
O25 0.091(6) 0.076(5) 0.096(5) 0.015(5) 0.068(5) 0.017(5)
C21 0.057(6) 0.055(5) 0.068(6) 0.002(5) 0.032(4) 0.002(5)
C22 0.060(5) 0.059(6) 0.061(5) 0.004(5) 0.041(4) -0.006(5)
C23 0.057(5) 0.058(5) 0.064(5) 0.005(5) 0.035(4) 0.002(5)
C24 0.058(5) 0.059(5) 0.064(5) 0.009(5) 0.036(4) -0.001(5)
C25 0.058(5) 0.066(6) 0.062(5) 0.018(5) 0.039(4) 0.003(6)
C26 0.059(5) 0.062(5) 0.069(5) 0.003(5) 0.042(4) 0.008(5)
C31 0.065(6) 0.090(6) 0.053(5) 0.004(5) 0.035(5) 0.000(6)
C32 0.077(6) 0.098(6) 0.064(5) 0.026(5) 0.032(5) -0.002(5)
C33 0.077(5) 0.088(6) 0.071(5) 0.014(5) 0.035(5) 0.006(6)
N34 0.080(5) 0.081(5) 0.068(5) 0.006(5) 0.042(5) 0.000(5)
C35 0.081(6) 0.100(7) 0.059(5) -0.001(5) 0.036(5) -0.007(5)
C36 0.075(5) 0.099(6) 0.058(5) 0.008(5) 0.037(5) -0.009(6)
C41 0.076(6) 0.099(6) 0.069(5) 0.007(6) 0.047(5) -0.015(6)
C42 0.087(6) 0.120(7) 0.075(5) 0.020(6) 0.035(5) -0.028(6)
C43 0.095(6) 0.118(7) 0.072(5) 0.015(6) 0.033(5) -0.034(6)
N44 0.087(6) 0.100(6) 0.080(5) -0.002(5) 0.046(5) -0.014(5)
C45 0.076(6) 0.113(7) 0.087(6) 0.017(5) 0.045(5) -0.017(6)
C46 0.085(6) 0.114(7) 0.074(5) 0.017(6) 0.043(5) -0.021(6)
C51 0.084(6) 0.099(6) 0.072(5) 0.021(5) 0.047(6) 0.003(6)
C52 0.084(6) 0.134(7) 0.082(5) 0.035(6) 0.034(5) -0.012(6)
C53 0.083(6) 0.135(7) 0.090(5) 0.030(6) 0.038(5) -0.012(6)
N54 0.090(5) 0.104(6) 0.082(5) 0.017(5) 0.045(5) -0.019(5)
C55 0.104(7) 0.107(7) 0.071(5) 0.014(6) 0.041(5) -0.014(6)
C56 0.100(6) 0.098(6) 0.075(5) 0.023(5) 0.043(5) -0.004(6)
C61 0.059(5) 0.085(6) 0.068(5) -0.008(5) 0.037(5) 0.000(6)
C62 0.074(5) 0.094(6) 0.070(5) 0.005(5) 0.037(5) -0.010(6)
C63 0.079(6) 0.097(7) 0.062(5) -0.011(6) 0.035(5) -0.013(5)
N64 0.077(5) 0.087(5) 0.069(5) -0.009(5) 0.042(5) -0.002(5)
C65 0.063(5) 0.097(6) 0.072(5) 0.008(5) 0.042(5) -0.001(6)
C66 0.068(6) 0.097(7) 0.066(5) 0.003(5) 0.035(5) -0.008(5)
C71 0.069(6) 0.084(6) 0.064(5) -0.002(5) 0.039(5) 0.002(6)
C72 0.084(6) 0.089(6) 0.067(5) -0.013(5) 0.037(5) 0.014(6)
C73 0.089(6) 0.099(7) 0.060(5) -0.004(6) 0.029(5) 0.009(5)
N74 0.076(5) 0.094(6) 0.068(5) -0.010(5) 0.038(5) 0.014(5)
C75 0.068(5) 0.107(6) 0.074(5) -0.006(5) 0.028(5) 0.002(6)
C76 0.075(6) 0.099(7) 0.067(5) -0.002(6) 0.040(5) 0.007(5)
C81 0.073(6) 0.068(6) 0.067(5) 0.017(5) 0.037(5) 0.011(5)
C82 0.074(6) 0.088(6) 0.074(5) -0.004(5) 0.035(5) 0.020(5)
C83 0.076(5) 0.095(6) 0.076(5) -0.003(5) 0.039(5) 0.017(6)
N84 0.091(5) 0.094(6) 0.078(5) 0.003(5) 0.055(5) 0.009(5)
C85 0.104(7) 0.101(7) 0.067(5) -0.002(6) 0.043(5) 0.008(6)
C86 0.097(6) 0.097(6) 0.075(5) 0.006(5) 0.045(5) 0.011(6)

loop_
_atom_site_label
_atom_site_occupancy
_atom_site_fract_x
_atom_site_fract_y
_atom_site_fract_z
_atom_site_U_iso_or_equiv
_atom_site_thermal_displace_type
_atom_site_calc_flag
_atom_site_refinement_flags
_atom_site_type_symbol
O11 1 0.1543(5) 0.3013(4) 0.0540(4) 0.065(2) Uani d . O
O13 1 0.2211(5) 0.6392(5) 0.0497(5) 0.091(2) Uani d . O
O15 1 0.3119(5) 0.4063(4) -0.0922(5) 0.081(2) Uani d . O
C11 1 0.1914(6) 0.3767(7) 0.0289(6) 0.057(2) Uani d DU C
C12 1 0.1861(6) 0.4698(7) 0.0543(5) 0.058(2) Uani d DU C
C13 1 0.2254(6) 0.5450(8) 0.0292(6) 0.061(2) Uani d DU C
C14 1 0.2682(6) 0.5270(7) -0.0211(5) 0.059(2) Uani d DU C
C15 1 0.2705(6) 0.4306(8) -0.0445(6) 0.057(2) Uani d DU C
C16 1 0.2313(6) 0.3568(7) -0.0214(5) 0.058(2) Uani d DU C
O21 1 -0.1831(5) 0.6781(4) 0.4834(5) 0.086(2) Uani d . O
O23 1 -0.1653(5) 1.0163(4) 0.4281(5) 0.076(2) Uani d . O
O25 1 -0.3010(5) 0.9201(4) 0.5944(5) 0.078(2) Uani d . O
C21 1 -0.1992(6) 0.7732(8) 0.4923(6) 0.059(2) Uani d DU C
C22 1 -0.1700(5) 0.8453(7) 0.4556(5) 0.055(2) Uani d DU C
C23 1 -0.1883(6) 0.9416(8) 0.4647(6) 0.056(2) Uani d DU C
C24 1 -0.2308(5) 0.9648(7) 0.5126(5) 0.057(2) Uani d DU C
C25 1 -0.2597(6) 0.8901(8) 0.5473(6) 0.058(2) Uani d DU C
C26 1 -0.2436(6) 0.7952(7) 0.5387(5) 0.058(2) Uani d DU C
C31 1 0.0197(7) 0.4748(7) 0.2562(6) 0.066(2) Uani d DU C
C32 1 0.0972(7) 0.4216(7) 0.2954(6) 0.080(3) Uani d DU C
C33 1 0.1304(6) 0.3728(7) 0.2490(5) 0.078(3) Uani d DU C
N34 1 0.0915(5) 0.3703(6) 0.1651(5) 0.073(2) Uani d DU N
C35 1 0.0166(6) 0.4224(6) 0.1285(6) 0.078(3) Uani d DU C
C36 1 -0.0217(6) 0.4749(7) 0.1690(6) 0.075(2) Uani d DU C
C41 1 -0.0205(7) 0.5299(7) 0.3010(7) 0.076(3) Uani d DU C
C42 1 0.0236(7) 0.5414(7) 0.3873(6) 0.095(3) Uani d DU C
C43 1 -0.0144(6) 0.5960(7) 0.4281(6) 0.097(3) Uani d DU C
N44 1 -0.0947(6) 0.6369(6) 0.3917(5) 0.086(2) Uani d DU N
C45 1 -0.1364(7) 0.6220(7) 0.3092(5) 0.089(3) Uani d DU C
C46 1 -0.1027(7) 0.5711(7) 0.2645(6) 0.088(3) Uani d DU C
C51 1 0.0480(7) 0.7767(8) 0.2245(7) 0.080(3) Uani d DU C
C52 1 0.1233(7) 0.7251(8) 0.2671(7) 0.101(3) Uani d DU C
C53 1 0.1637(7) 0.6759(8) 0.2272(6) 0.103(3) Uani d DU C
N54 1 0.1344(6) 0.6708(6) 0.1443(5) 0.090(2) Uani d DU N
C55 1 0.0576(6) 0.7169(7) 0.1029(6) 0.094(3) Uani d DU C
C56 1 0.0134(7) 0.7698(7) 0.1383(6) 0.090(3) Uani d DU C
C61 1 0.0053(7) 0.8335(7) 0.2645(7) 0.068(2) Uani d DU C
C62 1 0.0444(6) 0.8474(7) 0.3515(6) 0.078(3) Uani d DU C
C63 1 0.0037(6) 0.9028(7) 0.3886(6) 0.078(3) Uani d DU C
N64 1 -0.0759(5) 0.9448(6) 0.3445(5) 0.074(2) Uani d DU N
C65 1 -0.1136(6) 0.9340(7) 0.2608(5) 0.073(2) Uani d DU C
C66 1 -0.0757(6) 0.8792(7) 0.2187(6) 0.076(3) Uani d DU C
C71 1 0.4990(7) 0.6419(7) -0.2068(7) 0.069(2) Uani d DU C
C72 1 0.5271(7) 0.6463(7) -0.1205(6) 0.079(3) Uani d DU C
C73 1 0.4775(6) 0.5948(7) -0.0902(6) 0.084(3) Uani d DU C
N74 1 0.4036(5) 0.5437(6) -0.1345(5) 0.077(2) Uani d DU N
C75 1 0.3777(7) 0.5421(7) -0.2172(5) 0.084(3) Uani d DU C
C76 1 0.4235(7) 0.5881(7) -0.2531(6) 0.077(3) Uani d DU C
C81 1 0.5495(7) 0.6918(7) -0.2448(7) 0.067(2) Uani d DU C
C82 1 0.6267(6) 0.7436(7) -0.2001(6) 0.078(3) Uani d DU C
C83 1 0.6708(6) 0.7897(7) -0.2403(5) 0.081(3) Uani d DU C
N84 1 0.6437(6) 0.7872(6) -0.3231(5) 0.081(2) Uani d DU N
C85 1 0.5681(6) 0.7383(7) -0.3660(6) 0.089(3) Uani d DU C
C86 1 0.5194(7) 0.6891(7) -0.3321(6) 0.088(3) Uani d DU C
H11 1 0.1524 0.3165 0.0978 0.098 Uiso calc R H
H13 1 0.1808 0.6455 0.0635 0.136 Uiso calc R H
H15 1 0.3282 0.4558 -0.1070 0.122 Uiso calc R H
H12 1 0.1572 0.4826 0.0873 0.070 Uiso calc R H
H14 1 0.2938 0.5769 -0.0382 0.070 Uiso calc R H
H16 1 0.2318 0.2937 -0.0398 0.070 Uiso calc R H
H21 1 -0.1456 0.6742 0.4659 0.129 Uiso calc R H
H23 1 -0.1205 1.0013 0.4231 0.113 Uiso calc R H
H25 1 -0.3219 0.8729 0.6075 0.117 Uiso calc R H
H22 1 -0.1387 0.8291 0.4255 0.066 Uiso calc R H
H24 1 -0.2403 1.0294 0.5217 0.068 Uiso calc R H
H26 1 -0.2621 0.7464 0.5635 0.070 Uiso calc R H
H32 1 0.1274 0.4187 0.3541 0.096 Uiso calc R H
H33 1 0.1840 0.3390 0.2781 0.094 Uiso calc R H
H35 1 -0.0125 0.4234 0.0697 0.094 Uiso calc R H
H36 1 -0.0744 0.5098 0.1384 0.090 Uiso calc R H
H42 1 0.0794 0.5122 0.4185 0.114 Uiso calc R H
H43 1 0.0196 0.6047 0.4860 0.116 Uiso calc R H
H45 1 -0.1936 0.6485 0.2793 0.107 Uiso calc R H
H46 1 -0.1378 0.5644 0.2065 0.106 Uiso calc R H
H52 1 0.1490 0.7228 0.3257 0.122 Uiso calc R H
H53 1 0.2165 0.6428 0.2611 0.124 Uiso calc R H
H55 1 0.0305 0.7134 0.0443 0.113 Uiso calc R H
H56 1 -0.0402 0.8011 0.1035 0.108 Uiso calc R H
H62 1 0.0996 0.8185 0.3856 0.093 Uiso calc R H
H63 1 0.0330 0.9113 0.4469 0.094 Uiso calc R H
H65 1 -0.1684 0.9646 0.2284 0.088 Uiso calc R H
H66 1 -0.1052 0.8739 0.1601 0.091 Uiso calc R H
H72 1 0.5771 0.6825 -0.0848 0.095 Uiso calc R H
H73 1 0.4982 0.5959 -0.0320 0.101 Uiso calc R H
H75 1 0.3259 0.5078 -0.2519 0.101 Uiso calc R H
H76 1 0.4027 0.5830 -0.3112 0.093 Uiso calc R H
H82 1 0.6502 0.7482 -0.1417 0.094 Uiso calc R H
H83 1 0.7227 0.8245 -0.2070 0.097 Uiso calc R H
H85 1 0.5454 0.7366 -0.4245 0.107 Uiso calc R H
H86 1 0.4676 0.6550 -0.3670 0.105 Uiso calc R H

loop_
_atom_type_symbol
_atom_type_description
_atom_type_scat_dispersion_real
_atom_type_scat_dispersion_imag
_atom_type_scat_source
C C 0.0033 0.0016 'International Tables Vol C Tables 4.2.6.8 and 6.1.1.4'
H H 0.0000 0.0000 'International Tables Vol C Tables 4.2.6.8 and 6.1.1.4'
N N 0.0061 0.0033 'International Tables Vol C Tables 4.2.6.8 and 6.1.1.4'
O O 0.0106 0.0060 'International Tables Vol C Tables 4.2.6.8 and 6.1.1.4'

loop_
_geom_angle_atom_site_label_1
_geom_angle_atom_site_label_2
_geom_angle_atom_site_label_3
_geom_angle
O11 C11 C12 119.2(9)
O11 C11 C16 119.0(9)
C12 C11 C16 121.8(10)
C11 C12 C13 118.2(10)
O13 C13 C12 122.0(10)
O13 C13 C14 116.5(10)
C12 C13 C14 121.5(10)
C13 C14 C15 116.8(9)
O15 C15 C14 120.8(10)
O15 C15 C16 117.0(10)
C14 C15 C16 122.2(9)
C11 C16 C15 119.4(10)
O21 C21 C22 120.0(10)
O21 C21 C26 118.2(10)
C22 C21 C26 121.8(10)
C21 C22 C23 118.9(9)
O23 C23 C22 122.7(9)
O23 C23 C24 117.4(10)
C22 C23 C24 119.9(10)
C23 C24 C25 119.1(10)
O25 C25 C24 114.9(9)
O25 C25 C26 122.8(10)
C24 C25 C26 122.2(9)
C21 C26 C25 118.1(10)
C32 C31 C36 116.4(11)
C32 C31 C41 124.1(10)
C36 C31 C41 119.5(10)
C31 C32 C33 120.4(10)
C32 C33 N34 124.6(10)
C33 N34 C35 114.0(9)
N34 C35 C36 126.1(10)
C31 C36 C35 118.5(10)
C42 C41 C46 113.4(11)
C31 C41 C42 121.4(10)
C31 C41 C46 125.2(10)
C41 C42 C43 120.4(10)
C42 C43 N44 125.7(10)
C43 N44 C45 112.3(10)
N44 C45 C46 125.4(10)
C41 C46 C45 122.7(11)
C52 C51 C56 113.7(12)
C52 C51 C61 123.9(11)
C56 C51 C61 122.5(12)
C51 C52 C53 122.1(11)
C52 C53 N54 125.9(11)
C53 N54 C55 111.4(10)
N54 C55 C56 126.2(10)
C51 C56 C55 120.5(11)
C51 C61 C62 122.4(11)
C51 C61 C66 122.0(11)
C62 C61 C66 115.6(11)
C61 C62 C63 121.7(10)
C62 C63 N64 122.7(10)
C63 N64 C65 116.5(9)
N64 C65 C66 123.9(9)
C61 C66 C65 119.6(10)
C72 C71 C76 116.3(11)
C72 C71 C81 120.9(11)
C76 C71 C81 122.8(11)
C71 C72 C73 116.8(10)
C72 C73 N74 127.4(10)
C73 N74 C75 114.3(9)
N74 C75 C76 123.0(10)
C71 C76 C75 122.2(10)
C71 C81 C82 124.4(11)
C71 C81 C86 120.5(11)
C82 C81 C86 115.2(11)
C81 C82 C83 121.3(10)
C82 C83 N84 124.4(10)
C83 N84 C85 113.9(10)
N84 C85 C86 126.2(10)
C81 C86 C85 119.0(11)

loop_
_geom_bond_atom_site_label_1
_geom_bond_atom_site_label_2
_geom_bond_distance
_geom_bond_publ_flag
O11 C11 1.383(10) y
O13 C13 1.357(10) y
O15 C15 1.359(9) y
C11 C12 1.374(11) ?
C11 C16 1.367(11) ?
C12 C13 1.404(11) ?
C13 C14 1.400(11) ?
C14 C15 1.396(11) ?
C15 C16 1.371(11) ?
O21 C21 1.361(10) y
O23 C23 1.363(10) y
O25 C25 1.370(9) y
C21 C22 1.394(11) ?
C21 C26 1.371(11) ?
C22 C23 1.386(11) ?
C23 C24 1.373(11) ?
C24 C25 1.395(11) ?
C25 C26 1.357(11) ?
C31 C32 1.370(10) ?
C31 C36 1.379(10) ?
C31 C41 1.466(12) ?
C32 C33 1.363(11) ?
C33 N34 1.327(5) ?
N34 C35 1.327(5) ?
C35 C36 1.368(11) ?
C41 C42 1.376(11) ?
C41 C46 1.347(11) ?
C42 C43 1.383(11) ?
C43 N44 1.321(5) ?
N44 C45 1.321(5) ?
C45 C46 1.360(11) ?
C51 C52 1.339(11) ?
C51 C56 1.373(11) ?
C51 C61 1.445(13) ?
C52 C53 1.362(11) ?
C53 N54 1.326(5) ?
N54 C55 1.315(5) ?
C55 C56 1.376(11) ?
C61 C62 1.391(11) ?
C61 C66 1.374(11) ?
C62 C63 1.375(11) ?
C63 N64 1.329(5) ?
N64 C65 1.333(5) ?
C65 C66 1.401(11) ?
C71 C72 1.386(11) ?
C71 C76 1.368(11) ?
C71 C81 1.471(12) ?
C72 C73 1.375(11) ?
C73 N74 1.324(5) ?
N74 C75 1.329(5) ?
C75 C76 1.358(11) ?
C81 C82 1.367(11) ?
C81 C86 1.396(11) ?
C82 C83 1.391(11) ?
C83 N84 1.329(5) ?
N84 C85 1.323(5) ?
C85 C86 1.391(11) ?

loop_
_geom_torsion_atom_site_label_1
_geom_torsion_atom_site_label_2
_geom_torsion_atom_site_label_3
_geom_torsion_atom_site_label_4
_geom_torsion
_geom_torsion_publ_flag
C16 C11 C12 C13 -1.8(14) ?
O11 C11 C12 C13 179.0(8) ?
C11 C12 C13 O13 178.2(9) ?
C11 C12 C13 C14 0.7(13) ?
O13 C13 C14 C15 -178.2(8) ?
C12 C13 C14 C15 -0.5(13) ?
C13 C14 C15 O15 -179.0(8) ?
C13 C14 C15 C16 1.5(14) ?
C12 C11 C16 C15 2.8(14) ?
O11 C11 C16 C15 -178.0(8) ?
O15 C15 C16 C11 177.9(8) ?
C14 C15 C16 C11 -2.6(14) ?
O21 C21 C22 C23 179.2(9) ?
C26 C21 C22 C23 -1.5(14) ?
C21 C22 C23 O23 -177.3(8) ?
C21 C22 C23 C24 3.0(13) ?
O23 C23 C24 C25 176.6(8) ?
C22 C23 C24 C25 -3.7(13) ?
C23 C24 C25 C26 3.1(14) ?
C23 C24 C25 O25 179.6(8) ?
O25 C25 C26 C21 -177.9(8) ?
C24 C25 C26 C21 -1.6(14) ?
O21 C21 C26 C25 -179.9(8) ?
C22 C21 C26 C25 0.8(14) ?
C36 C31 C32 C33 0.6(14) ?
C41 C31 C32 C33 -179.6(9) ?
C31 C32 C33 N34 -1.7(16) ?
C32 C33 N34 C35 1.7(15) ?
C33 N34 C35 C36 -0.8(15) ?
N34 C35 C36 C31 -0.1(16) ?
C32 C31 C36 C35 0.2(14) ?
C41 C31 C36 C35 -179.6(8) ?
C32 C31 C41 C46 -169.9(10) ?
C36 C31 C41 C46 9.9(14) y
C32 C31 C41 C42 8.0(14) y
C36 C31 C41 C42 -172.2(10) ?
C46 C41 C42 C43 -3.8(15) ?
C31 C41 C42 C43 178.1(9) ?
C41 C42 C43 N44 3.6(17) ?
C42 C43 N44 C45 -1.4(16) ?
C43 N44 C45 C46 -0.2(15) ?
C42 C41 C46 C45 2.4(15) ?
C31 C41 C46 C45 -179.6(9) ?
N44 C45 C46 C41 -0.4(18) ?
C56 C51 C52 C53 3.9(16) ?
C61 C51 C52 C53 -177.1(10) ?
C51 C52 C53 N54 -1.3(19) ?
C52 C53 N54 C55 -2.6(16) ?
C53 N54 C55 C56 3.9(16) ?
C52 C51 C56 C55 -2.6(15) ?
C61 C51 C56 C55 178.3(9) ?
N54 C55 C56 C51 -1.5(17) ?
C52 C51 C61 C66 -174.8(10) ?
C56 C51 C61 C66 4.2(15) y
C52 C51 C61 C62 6.8(15) y
C56 C51 C61 C62 -174.2(10) ?
C66 C61 C62 C63 0.5(14) ?
C51 C61 C62 C63 179.0(9) ?
C61 C62 C63 N64 1.4(15) ?
C62 C63 N64 C65 -2.7(14) ?
C63 N64 C65 C66 2.2(14) ?
C62 C61 C66 C65 -1.0(14) ?
C51 C61 C66 C65 -179.5(8) ?
N64 C65 C66 C61 -0.3(15) ?
C76 C71 C72 C73 1.4(14) ?
C81 C71 C72 C73 -177.8(8) ?
C71 C72 C73 N74 -2.6(16) ?
C72 C73 N74 C75 1.6(15) ?
C73 N74 C75 C76 0.5(15) ?
N74 C75 C76 C71 -1.6(16) ?
C72 C71 C76 C75 0.5(15) ?
C81 C71 C76 C75 179.7(9) ?
C76 C71 C81 C82 -178.0(10) ?
C72 C71 C81 C82 1.2(13) y
C76 C71 C81 C86 2.6(13) y
C72 C71 C81 C86 -178.2(10) ?
C86 C81 C82 C83 -0.1(14) ?
C71 C81 C82 C83 -179.5(8) ?
C81 C82 C83 N84 -0.7(15) ?
C82 C83 N84 C85 1.7(14) ?
C83 N84 C85 C86 -2.3(15) ?
N84 C85 C86 C81 1.7(16) ?
C82 C81 C86 C85 -0.4(14) ?
C71 C81 C86 C85 179.1(8) ?

loop_
_cod_related_entry_id
_cod_related_entry_database
_cod_related_entry_code
1 ChemSpider 21138111
